data_4080038
loop_
_publ_author_name
'Filak, Lukas K.'
'G\"oschl, Simone'
'Heffeter, Petra'
'Ghannadzadeh Samper, Katia'
'Egger, Alexander E.'
'Jakupec, Michael A.'
'Keppler, Bernhard K.'
'Berger, Walter'
'Arion, Vladimir B.'

_publ_section_title
;
 Metal--Arene Complexes with Indolo[3,2-c]-quinolines: Effects of
 Ruthenium vs Osmium and Modifications of the Lactam Unit on
 Intermolecular Interactions, Anticancer Activity, Cell Cycle, and
 Cellular Accumulation
;
_journal_issue 3
_journal_name_full Organometallics
_journal_page_first 903
_journal_paper_doi 10.1021/om3012272
_journal_volume 32
_journal_year 2013
_chemical_formula_moiety 'C31 H28 Cl N4 Ru, C H4 O, Cl, 2(H2 O)'
_chemical_formula_sum 'C32 H36 Cl2 N4 O3 Ru'
_chemical_formula_weight 696.62
_chemical_name_systematic
; 
[(hapto^6^-p-Cymene)(11h-indolo[3,2-c]quinolin-2-yl)-
(1-kappaN-pyridin-2-yl-methylidene)-kappaN-amine-chloridoruthenium(II)]chloride  
;
_space_group_IT_number 14
_symmetry_cell_setting monoclinic
_symmetry_space_group_name_Hall '-P 2ybc'
_symmetry_space_group_name_H-M 'P 1 21/c 1'
_atom_sites_solution_hydrogens geom
_atom_sites_solution_primary direct
_atom_sites_solution_secondary difmap
_audit_creation_method SHELXL-97
_cell_angle_alpha 90.00
_cell_angle_beta 90.084(7)
_cell_angle_gamma 90.00
_cell_formula_units_Z 4
_cell_length_a 11.998(3)
_cell_length_b 21.243(4)
_cell_length_c 12.307(2)
_cell_measurement_reflns_used 5303
_cell_measurement_temperature 150(2)
_cell_measurement_theta_max 28.34
_cell_measurement_theta_min 2.53
_cell_volume 3136.7(11)
_computing_cell_refinement 'Bruker SAINT'
_computing_data_collection 'Bruker APEX2'
_computing_data_reduction 'Bruker SAINT'
_computing_molecular_graphics 'Bruker SHELXTL'
_computing_publication_material 'Bruker SHELXTL'
_computing_structure_refinement 'SHELXL-97 (Sheldrick, 2008)'
_computing_structure_solution 'SHELXS-97 (Sheldrick, 2008)'
_diffrn_ambient_temperature 150(2)
_diffrn_measured_fraction_theta_full 0.996
_diffrn_measured_fraction_theta_max 0.996
_diffrn_measurement_device_type 'Bruker X8 APEX-II CCD'
_diffrn_measurement_method '\f and \w scans'
_diffrn_radiation_monochromator graphite
_diffrn_radiation_source 'fine-focus sealed tube'
_diffrn_radiation_type MoK\a
_diffrn_radiation_wavelength 0.71073
_diffrn_reflns_av_R_equivalents 0.1056
_diffrn_reflns_av_sigmaI/netI 0.0885
_diffrn_reflns_limit_h_max 14
_diffrn_reflns_limit_h_min -14
_diffrn_reflns_limit_k_max 24
_diffrn_reflns_limit_k_min -26
_diffrn_reflns_limit_l_max 15
_diffrn_reflns_limit_l_min -15
_diffrn_reflns_number 25209
_diffrn_reflns_theta_full 26.00
_diffrn_reflns_theta_max 26.00
_diffrn_reflns_theta_min 2.53
_exptl_absorpt_coefficient_mu 0.709
_exptl_absorpt_correction_T_max 0.9790
_exptl_absorpt_correction_T_min 0.8711
_exptl_absorpt_correction_type multi-scan
_exptl_absorpt_process_details SADABS
_exptl_crystal_colour orange
_exptl_crystal_density_diffrn 1.475
_exptl_crystal_density_method 'not measured'
_exptl_crystal_description plate
_exptl_crystal_F_000 1432
_exptl_crystal_size_max 0.20
_exptl_crystal_size_mid 0.15
_exptl_crystal_size_min 0.03
_refine_diff_density_max 2.662
_refine_diff_density_min -2.068
_refine_diff_density_rms 0.169
_refine_ls_extinction_method none
_refine_ls_goodness_of_fit_ref 1.053
_refine_ls_hydrogen_treatment constr
_refine_ls_matrix_type full
_refine_ls_number_parameters 358
_refine_ls_number_reflns 6148
_refine_ls_number_restraints 5
_refine_ls_restrained_S_all 1.053
_refine_ls_R_factor_all 0.1110
_refine_ls_R_factor_gt 0.0756
_refine_ls_shift/su_max 0.001
_refine_ls_shift/su_mean 0.000
_refine_ls_structure_factor_coef Fsqd
_refine_ls_weighting_details 'calc w=1/[\s^2^(Fo^2^)+(0.1308P)^2^+0.0000P] where P=(Fo^2^+2Fc^2^)/3'
_refine_ls_weighting_scheme calc
_refine_ls_wR_factor_gt 0.1947
_refine_ls_wR_factor_ref 0.2118
_reflns_number_gt 4319
_reflns_number_total 6148
_reflns_threshold_expression >2sigma(I)
_cod_data_source_file om3012272_si_002.cif
_cod_data_source_block ribu024
_cod_original_cell_volume 3136.9(11)
_cod_original_sg_symbol_H-M P21/c
_cod_database_code 4080038

loop_
_symmetry_equiv_pos_as_xyz
'x, y, z'
'-x, y+1/2, -z+1/2'
'-x, -y, -z'
'x, -y-1/2, z-1/2'

loop_
_atom_site_label
_atom_site_type_symbol
_atom_site_fract_x
_atom_site_fract_y
_atom_site_fract_z
_atom_site_U_iso_or_equiv
_atom_site_adp_type
_atom_site_occupancy
_atom_site_symmetry_multiplicity
_atom_site_calc_flag
_atom_site_refinement_flags
_atom_site_disorder_assembly
_atom_site_disorder_group
Ru1 Ru 0.41974(4) 0.35994(2) 0.75224(4) 0.0231(2) Uani 1 1 d . . .
Cl1 Cl 0.46848(13) 0.32479(7) 0.93092(12) 0.0295(4) Uani 1 1 d . . .
Cl2 Cl 0.23116(19) 0.56816(8) 0.59904(17) 0.0547(6) Uani 1 1 d . . .
C1 C 0.7011(5) 0.2990(3) 0.5796(5) 0.0240(13) Uani 1 1 d . A .
H1 H 0.7159 0.3389 0.5479 0.029 Uiso 1 1 calc R . .
C2 C 0.6366(5) 0.2948(3) 0.6713(5) 0.0259(13) Uani 1 1 d . . .
C3 C 0.6159(5) 0.2366(3) 0.7217(5) 0.0280(13) Uani 1 1 d . A .
H3 H 0.5709 0.2344 0.7851 0.034 Uiso 1 1 calc R . .
C4 C 0.6615(5) 0.1828(3) 0.6781(5) 0.0270(14) Uani 1 1 d . . .
H4 H 0.6505 0.1438 0.7141 0.032 Uiso 1 1 calc R A .
C4A C 0.7228(5) 0.1842(3) 0.5832(5) 0.0252(13) Uani 1 1 d . A .
N5 N 0.7641(5) 0.1287(2) 0.5422(4) 0.0317(12) Uani 1 1 d . . .
C6 C 0.8211(6) 0.1293(3) 0.4515(6) 0.0362(16) Uani 1 1 d . A .
H6 H 0.8471 0.0903 0.4235 0.043 Uiso 1 1 calc R . .
C6A C 0.8453(5) 0.1842(3) 0.3941(5) 0.0296(14) Uani 1 1 d . . .
C6B C 0.9081(6) 0.1992(3) 0.2975(5) 0.0354(16) Uani 1 1 d . A .
C7 C 0.9610(6) 0.1629(4) 0.2160(6) 0.0456(19) Uani 1 1 d . . .
H7 H 0.9606 0.1182 0.2186 0.055 Uiso 1 1 calc R A .
C8 C 1.0132(7) 0.1948(4) 0.1328(6) 0.053(2) Uani 1 1 d . A .
H8 H 1.0484 0.1715 0.0767 0.064 Uiso 1 1 calc R . .
C9 C 1.0155(7) 0.2584(5) 0.1288(6) 0.053(2) Uani 1 1 d . . .
H9 H 1.0542 0.2780 0.0706 0.064 Uiso 1 1 calc R A .
C10 C 0.9635(6) 0.2966(4) 0.2064(5) 0.0433(18) Uani 1 1 d . A .
H10 H 0.9655 0.3412 0.2023 0.052 Uiso 1 1 calc R . .
C10A C 0.9093(6) 0.2653(3) 0.2888(5) 0.0344(16) Uani 1 1 d . . .
N11 N 0.8490(4) 0.2904(3) 0.3762(4) 0.0318(12) Uani 1 1 d . A .
H11 H 0.8385 0.3308 0.3889 0.038 Uiso 1 1 calc R . .
C11A C 0.8096(5) 0.2427(3) 0.4379(5) 0.0267(13) Uani 1 1 d . A .
C11B C 0.7451(5) 0.2442(3) 0.5329(5) 0.0277(14) Uani 1 1 d . . .
N12 N 0.5886(4) 0.3510(2) 0.7176(4) 0.0245(11) Uani 1 1 d . A .
C13 C 0.6504(5) 0.3971(3) 0.7388(5) 0.0264(13) Uani 1 1 d . . .
H13 H 0.7280 0.3960 0.7239 0.032 Uiso 1 1 calc R A .
C14 C 0.5980(5) 0.4524(3) 0.7873(5) 0.0278(14) Uani 1 1 d . A .
N15 N 0.4877(4) 0.4461(2) 0.8006(4) 0.0248(11) Uani 1 1 d . A .
C16 C 0.4313(5) 0.4924(3) 0.8508(5) 0.0280(14) Uani 1 1 d . . .
H16 H 0.3529 0.4886 0.8597 0.034 Uiso 1 1 calc R A .
C17 C 0.4845(6) 0.5451(3) 0.8893(5) 0.0283(14) Uani 1 1 d . A .
H17 H 0.4431 0.5770 0.9253 0.034 Uiso 1 1 calc R . .
C18 C 0.5960(6) 0.5516(3) 0.8760(5) 0.0315(15) Uani 1 1 d . . .
H18 H 0.6332 0.5879 0.9027 0.038 Uiso 1 1 calc R A .
C19 C 0.6556(6) 0.5045(3) 0.8227(5) 0.0315(15) Uani 1 1 d . A .
H19 H 0.7336 0.5083 0.8112 0.038 Uiso 1 1 calc R . .
C20 C 0.2530(13) 0.3232(5) 0.7649(8) 0.0288(9) Uani 0.53 1 d PGD A 1
C21 C 0.2480(9) 0.3863(4) 0.7351(7) 0.0288(9) Uani 0.53 1 d PG A 1
H21 H 0.2040 0.4148 0.7761 0.035 Uiso 0.53 1 calc PR A 1
C22 C 0.3073(7) 0.4075(4) 0.6454(7) 0.0288(9) Uani 0.53 1 d PG A 1
H22 H 0.3039 0.4506 0.6251 0.035 Uiso 0.53 1 calc PR A 1
C23 C 0.3717(7) 0.3657(5) 0.5855(8) 0.0288(9) Uani 0.53 1 d PGD A 1
C24 C 0.3767(10) 0.3026(5) 0.6152(10) 0.0288(9) Uani 0.53 1 d PG A 1
H24 H 0.4207 0.2740 0.5743 0.035 Uiso 0.53 1 calc PR A 1
C25 C 0.3174(14) 0.2814(4) 0.7049(11) 0.0288(9) Uani 0.53 1 d PG A 1
H25 H 0.3208 0.2383 0.7253 0.035 Uiso 0.53 1 calc PR A 1
C26 C 0.1889(14) 0.2988(13) 0.8663(15) 0.033(4) Uani 0.53 1 d PD A 1
H26D H 0.2414 0.2785 0.9163 0.050 Uiso 0.53 1 calc PR A 1
H26E H 0.1323 0.2683 0.8435 0.050 Uiso 0.53 1 calc PR A 1
H26F H 0.1528 0.3342 0.9031 0.050 Uiso 0.53 1 calc PR A 1
C27 C 0.4426(15) 0.3884(6) 0.4869(9) 0.0496(17) Uani 0.53 1 d PD A 1
H27 H 0.5178 0.3690 0.4975 0.060 Uiso 0.53 1 calc PR A 1
C28 C 0.3993(14) 0.3614(6) 0.3813(10) 0.0496(17) Uani 0.53 1 d PD A 1
H28D H 0.3213 0.3737 0.3712 0.074 Uiso 0.53 1 calc PR A 1
H28E H 0.4047 0.3154 0.3834 0.074 Uiso 0.53 1 calc PR A 1
H28F H 0.4439 0.3775 0.3207 0.074 Uiso 0.53 1 calc PR A 1
C29 C 0.4634(14) 0.4578(6) 0.4787(11) 0.0496(17) Uani 0.53 1 d PD A 1
H29D H 0.5032 0.4669 0.4110 0.074 Uiso 0.53 1 calc PR A 1
H29E H 0.5085 0.4716 0.5407 0.074 Uiso 0.53 1 calc PR A 1
H29F H 0.3920 0.4802 0.4789 0.074 Uiso 0.53 1 calc PR A 1
C20A C 0.2542(16) 0.3124(5) 0.7804(9) 0.0288(9) Uani 0.47 1 d PGD A 2
C21A C 0.2335(11) 0.3755(5) 0.7585(8) 0.0288(9) Uani 0.47 1 d PG A 2
H21A H 0.1915 0.4001 0.8082 0.035 Uiso 0.47 1 calc PR A 2
C22A C 0.2744(9) 0.4027(4) 0.6638(8) 0.0288(9) Uani 0.47 1 d PG A 2
H22A H 0.2603 0.4458 0.6488 0.035 Uiso 0.47 1 calc PR A 2
C23A C 0.3359(8) 0.3667(6) 0.5911(8) 0.0288(9) Uani 0.47 1 d PGD A 2
C24A C 0.3565(11) 0.3036(6) 0.6130(11) 0.0288(9) Uani 0.47 1 d PG A 2
H24A H 0.3986 0.2790 0.5633 0.035 Uiso 0.47 1 calc PR A 2
C25A C 0.3157(16) 0.2764(5) 0.7077(12) 0.0288(9) Uani 0.47 1 d PG A 2
H25A H 0.3298 0.2333 0.7227 0.035 Uiso 0.47 1 calc PR A 2
C26A C 0.2105(17) 0.2851(16) 0.8897(18) 0.033(4) Uani 0.47 1 d PD A 2
H26A H 0.2663 0.2565 0.9204 0.050 Uiso 0.47 1 calc PR A 2
H26B H 0.1409 0.2621 0.8768 0.050 Uiso 0.47 1 calc PR A 2
H26C H 0.1967 0.3196 0.9408 0.050 Uiso 0.47 1 calc PR A 2
C27A C 0.3625(13) 0.3973(7) 0.4802(10) 0.0496(17) Uani 0.47 1 d PD A 2
H27A H 0.3597 0.4440 0.4894 0.060 Uiso 0.47 1 calc PR A 2
C28A C 0.2730(13) 0.3787(8) 0.3997(12) 0.0496(17) Uani 0.47 1 d PD A 2
H28A H 0.2603 0.3332 0.4038 0.074 Uiso 0.47 1 calc PR A 2
H28B H 0.2969 0.3899 0.3261 0.074 Uiso 0.47 1 calc PR A 2
H28C H 0.2037 0.4010 0.4170 0.074 Uiso 0.47 1 calc PR A 2
C29A C 0.4766(13) 0.3801(8) 0.4406(14) 0.0496(17) Uani 0.47 1 d PD A 2
H29A H 0.5326 0.3958 0.4919 0.074 Uiso 0.47 1 calc PR A 2
H29B H 0.4892 0.3991 0.3691 0.074 Uiso 0.47 1 calc PR A 2
H29C H 0.4827 0.3342 0.4350 0.074 Uiso 0.47 1 calc PR A 2
O1 O 0.9251(6) 0.5148(3) 0.8843(7) 0.081(2) Uani 1 1 d . . .
H1A H 0.9939 0.5081 0.8901 0.122 Uiso 1 1 calc R . .
C30 C 0.8946(8) 0.5671(4) 0.9512(8) 0.066(3) Uani 1 1 d . . .
H30A H 0.8750 0.6031 0.9050 0.099 Uiso 1 1 calc R . .
H30B H 0.9575 0.5785 0.9981 0.099 Uiso 1 1 calc R . .
H30C H 0.8304 0.5557 0.9961 0.099 Uiso 1 1 calc R . .
O2 O 0.8475(5) 0.0281(2) 0.6709(4) 0.0492(13) Uani 1 1 d G . .
H2A H 0.8058 0.0520 0.6304 0.074 Uiso 1 1 d G . .
H2B H 0.8334 0.0388 0.7378 0.074 Uiso 1 1 d G . .
O3 O 0.1658(7) 0.5165(4) 0.3784(7) 0.070(2) Uani 0.75 1 d P B 2
H3A H 0.1246 0.5130 0.3179 0.105 Uiso 0.75 1 d PR B 2
H3B H 0.1458 0.5361 0.4395 0.105 Uiso 0.75 1 d PR B 2
O4 O 0.084(2) 0.4670(12) 0.3877(18) 0.061(6) Uiso 0.25 1 d P C 1
H4A H 0.0484 0.5028 0.3916 0.073 Uiso 0.25 1 d PR C 1
H4B H 0.1469 0.4725 0.3678 0.073 Uiso 0.25 1 d PR C 1

loop_
_atom_site_aniso_label
_atom_site_aniso_U_11
_atom_site_aniso_U_22
_atom_site_aniso_U_33
_atom_site_aniso_U_23
_atom_site_aniso_U_13
_atom_site_aniso_U_12
Ru1 0.0356(3) 0.0096(3) 0.0241(3) -0.00159(18) -0.0005(2) -0.00017(19)
Cl1 0.0444(9) 0.0184(7) 0.0257(8) -0.0005(6) -0.0040(7) -0.0006(6)
Cl2 0.0836(15) 0.0202(9) 0.0603(12) 0.0049(8) 0.0136(11) 0.0030(9)
C1 0.030(3) 0.014(3) 0.028(3) 0.003(2) 0.000(3) 0.004(2)
C2 0.033(3) 0.008(3) 0.037(3) -0.004(2) -0.001(3) 0.001(2)
C3 0.038(4) 0.014(3) 0.032(3) -0.002(3) 0.006(3) 0.000(3)
C4 0.036(4) 0.012(3) 0.032(3) 0.001(2) -0.004(3) 0.001(2)
C4A 0.029(3) 0.012(3) 0.034(3) -0.002(2) -0.008(3) 0.003(2)
N5 0.044(3) 0.018(3) 0.033(3) -0.006(2) -0.003(3) 0.007(2)
C6 0.039(4) 0.025(3) 0.045(4) -0.010(3) -0.013(3) 0.011(3)
C6A 0.031(3) 0.027(3) 0.031(3) -0.007(3) 0.001(3) 0.011(3)
C6B 0.035(4) 0.037(4) 0.034(4) -0.002(3) -0.008(3) 0.014(3)
C7 0.044(4) 0.048(5) 0.044(4) -0.007(4) -0.013(4) 0.014(4)
C8 0.046(5) 0.071(6) 0.042(4) 0.000(4) -0.002(4) 0.028(4)
C9 0.041(5) 0.078(7) 0.040(4) 0.008(4) 0.003(4) 0.010(4)
C10 0.038(4) 0.056(5) 0.036(4) 0.012(4) 0.003(3) 0.010(3)
C10A 0.032(4) 0.044(4) 0.027(3) 0.000(3) -0.006(3) 0.010(3)
N11 0.037(3) 0.026(3) 0.032(3) 0.005(2) -0.002(2) 0.009(2)
C11A 0.029(3) 0.020(3) 0.031(3) -0.002(3) -0.002(3) 0.004(2)
C11B 0.038(4) 0.017(3) 0.029(3) -0.003(2) -0.006(3) 0.000(2)
N12 0.029(3) 0.012(2) 0.033(3) -0.002(2) 0.006(2) 0.0019(19)
C13 0.037(4) 0.008(3) 0.034(3) 0.002(2) 0.001(3) -0.001(2)
C14 0.039(4) 0.010(3) 0.034(3) 0.003(2) -0.001(3) 0.001(2)
N15 0.038(3) 0.009(2) 0.027(3) -0.001(2) -0.001(2) 0.002(2)
C16 0.036(4) 0.017(3) 0.031(3) 0.002(3) 0.000(3) 0.002(3)
C17 0.045(4) 0.012(3) 0.027(3) -0.002(2) -0.001(3) 0.006(3)
C18 0.046(4) 0.016(3) 0.033(3) 0.000(3) -0.004(3) -0.005(3)
C19 0.042(4) 0.014(3) 0.038(4) 0.000(3) 0.002(3) -0.007(3)
C20 0.036(2) 0.0167(17) 0.0332(18) -0.0027(13) -0.0051(17) -0.0039(18)
C21 0.036(2) 0.0167(17) 0.0332(18) -0.0027(13) -0.0051(17) -0.0039(18)
C22 0.036(2) 0.0167(17) 0.0332(18) -0.0027(13) -0.0051(17) -0.0039(18)
C23 0.036(2) 0.0167(17) 0.0332(18) -0.0027(13) -0.0051(17) -0.0039(18)
C24 0.036(2) 0.0167(17) 0.0332(18) -0.0027(13) -0.0051(17) -0.0039(18)
C25 0.036(2) 0.0167(17) 0.0332(18) -0.0027(13) -0.0051(17) -0.0039(18)
C26 0.025(7) 0.043(12) 0.031(8) 0.013(6) -0.014(7) -0.003(6)
C27 0.074(5) 0.037(3) 0.038(4) 0.012(3) 0.000(4) -0.004(3)
C28 0.074(5) 0.037(3) 0.038(4) 0.012(3) 0.000(4) -0.004(3)
C29 0.074(5) 0.037(3) 0.038(4) 0.012(3) 0.000(4) -0.004(3)
C20A 0.036(2) 0.0167(17) 0.0332(18) -0.0027(13) -0.0051(17) -0.0039(18)
C21A 0.036(2) 0.0167(17) 0.0332(18) -0.0027(13) -0.0051(17) -0.0039(18)
C22A 0.036(2) 0.0167(17) 0.0332(18) -0.0027(13) -0.0051(17) -0.0039(18)
C23A 0.036(2) 0.0167(17) 0.0332(18) -0.0027(13) -0.0051(17) -0.0039(18)
C24A 0.036(2) 0.0167(17) 0.0332(18) -0.0027(13) -0.0051(17) -0.0039(18)
C25A 0.036(2) 0.0167(17) 0.0332(18) -0.0027(13) -0.0051(17) -0.0039(18)
C26A 0.025(7) 0.043(12) 0.031(8) 0.013(6) -0.014(7) -0.003(6)
C27A 0.074(5) 0.037(3) 0.038(4) 0.012(3) 0.000(4) -0.004(3)
C28A 0.074(5) 0.037(3) 0.038(4) 0.012(3) 0.000(4) -0.004(3)
C29A 0.074(5) 0.037(3) 0.038(4) 0.012(3) 0.000(4) -0.004(3)
O1 0.070(4) 0.052(4) 0.122(6) -0.005(4) -0.011(4) -0.016(3)
C30 0.066(6) 0.048(5) 0.083(6) -0.008(5) -0.014(5) 0.002(4)
O2 0.066(4) 0.026(3) 0.055(3) 0.004(2) 0.003(3) 0.006(2)
O3 0.070(6) 0.084(6) 0.056(5) -0.015(5) 0.018(4) -0.023(5)

loop_
_atom_type_symbol
_atom_type_description
_atom_type_scat_dispersion_real
_atom_type_scat_dispersion_imag
_atom_type_scat_source
C C 0.0033 0.0016 'International Tables Vol C Tables 4.2.6.8 and 6.1.1.4'
H H 0.0000 0.0000 'International Tables Vol C Tables 4.2.6.8 and 6.1.1.4'
Cl Cl 0.1484 0.1585 'International Tables Vol C Tables 4.2.6.8 and 6.1.1.4'
N N 0.0061 0.0033 'International Tables Vol C Tables 4.2.6.8 and 6.1.1.4'
O O 0.0106 0.0060 'International Tables Vol C Tables 4.2.6.8 and 6.1.1.4'
Ru Ru -1.2594 0.8363 'International Tables Vol C Tables 4.2.6.8 and 6.1.1.4'

loop_
_geom_angle_atom_site_label_1
_geom_angle_atom_site_label_2
_geom_angle_atom_site_label_3
_geom_angle
N12 Ru1 N15 76.0(2)
N12 Ru1 C23 94.0(3)
N15 Ru1 C23 109.2(3)
N12 Ru1 C22 122.1(2)
N15 Ru1 C22 90.4(3)
C23 Ru1 C22 37.99(15)
N12 Ru1 C24 91.2(3)
N15 Ru1 C24 144.6(4)
C23 Ru1 C24 37.93(18)
C22 Ru1 C24 68.5(2)
N12 Ru1 C21 160.0(3)
N15 Ru1 C21 100.0(3)
C23 Ru1 C21 68.5(2)
C22 Ru1 C21 37.89(15)
C24 Ru1 C21 80.8(3)
N12 Ru1 C25 115.4(4)
N15 Ru1 C25 168.1(4)
C23 Ru1 C25 68.3(3)
C22 Ru1 C25 80.8(3)
C24 Ru1 C25 37.8(2)
C21 Ru1 C25 68.1(4)
N12 Ru1 C20 152.5(3)
N15 Ru1 C20 131.2(3)
C23 Ru1 C20 80.8(3)
C22 Ru1 C20 68.3(3)
C24 Ru1 C20 68.2(4)
C21 Ru1 C20 37.7(2)
C25 Ru1 C20 37.7(3)
N12 Ru1 C24A 97.1(3)
N15 Ru1 C24A 145.5(4)
C23 Ru1 C24A 36.7(6)
C22 Ru1 C24A 64.3(5)
C24 Ru1 C24A 6.1(5)
C21 Ru1 C24A 74.8(4)
C25 Ru1 C24A 34.9(7)
C20 Ru1 C24A 62.9(5)
N12 Ru1 C23A 105.2(3)
N15 Ru1 C23A 111.9(3)
C23 Ru1 C23A 11.2(4)
C22 Ru1 C23A 30.4(5)
C24 Ru1 C23A 39.5(5)
C21 Ru1 C23A 57.5(4)
C25 Ru1 C23A 63.4(5)
C20 Ru1 C23A 70.7(4)
C24A Ru1 C23A 36.40(18)
N12 Ru1 C25A 114.9(4)
N15 Ru1 C25A 169.0(4)
C23 Ru1 C25A 70.1(5)
C22 Ru1 C25A 82.7(4)
C24 Ru1 C25A 39.0(7)
C21 Ru1 C25A 69.3(4)
C25 Ru1 C25A 1.9(6)
C20 Ru1 C25A 38.0(6)
C24A Ru1 C25A 36.3(2)
C23A Ru1 C25A 65.3(3)
N12 Ru1 C22A 133.9(3)
N15 Ru1 C22A 95.0(3)
C23 Ru1 C22A 45.8(4)
C22 Ru1 C22A 11.9(3)
C24 Ru1 C22A 70.3(4)
C21 Ru1 C22A 26.1(3)
C25 Ru1 C22A 74.9(4)
C20 Ru1 C22A 57.4(3)
C24A Ru1 C22A 65.2(2)
C23A Ru1 C22A 36.20(15)
C25A Ru1 C22A 76.7(3)
C2 C1 C11B 119.8(5)
C2 C1 H1 120.1
C11B C1 H1 120.1
C1 C2 C3 121.4(5)
C1 C2 N12 119.8(5)
C3 C2 N12 118.8(5)
C4 C3 C2 119.1(6)
C4 C3 H3 120.4
C2 C3 H3 120.4
C3 C4 C4A 121.6(6)
C3 C4 H4 119.2
C4A C4 H4 119.2
N5 C4A C4 119.0(5)
N5 C4A C11B 122.2(6)
C4 C4A C11B 118.8(5)
C6 N5 C4A 119.6(6)
N5 C6 C6A 123.3(6)
N5 C6 H6 118.3
C6A C6 H6 118.3
C6 C6A C11A 118.4(6)
C6 C6A C6B 135.4(6)
C11A C6A C6B 106.0(6)
C10A C6B C7 119.0(7)
C10A C6B C6A 106.8(6)
C7 C6B C6A 134.2(7)
C8 C7 C6B 117.5(8)
C8 C7 H7 121.2
C6B C7 H7 121.2
C9 C8 C7 121.9(8)
C9 C8 H8 119.1
C7 C8 H8 119.1
C8 C9 C10 123.0(8)
C8 C9 H9 118.5
C10 C9 H9 118.5
C10A C10 C9 115.8(8)
C10A C10 H10 122.1
C9 C10 H10 122.1
C10 C10A N11 128.8(7)
C10 C10A C6B 122.8(7)
N11 C10A C6B 108.4(6)
C11A N11 C10A 109.1(5)
C11A N11 H11 125.5
C10A N11 H11 125.5
N11 C11A C11B 130.1(6)
N11 C11A C6A 109.7(5)
C11B C11A C6A 120.2(6)
C1 C11B C11A 124.7(6)
C1 C11B C4A 119.2(6)
C11A C11B C4A 116.1(5)
C13 N12 C2 119.4(5)
C13 N12 Ru1 117.5(4)
C2 N12 Ru1 123.1(4)
N12 C13 C14 117.3(6)
N12 C13 H13 121.4
C14 C13 H13 121.4
N15 C14 C19 122.5(6)
N15 C14 C13 113.2(5)
C19 C14 C13 124.1(6)
C14 N15 C16 118.7(5)
C14 N15 Ru1 116.0(4)
C16 N15 Ru1 125.1(4)
N15 C16 C17 121.4(6)
N15 C16 H16 119.3
C17 C16 H16 119.3
C18 C17 C16 120.0(6)
C18 C17 H17 120.0
C16 C17 H17 120.0
C17 C18 C19 119.4(6)
C17 C18 H18 120.3
C19 C18 H18 120.3
C14 C19 C18 118.0(6)
C14 C19 H19 121.0
C18 C19 H19 121.0
C21 C20 C25 120.0
C21 C20 C26 120.8(12)
C25 C20 C26 119.2(12)
C21 C20 Ru1 70.8(4)
C25 C20 Ru1 71.1(4)
C26 C20 Ru1 129.7(12)
C20 C21 C22 120.0
C20 C21 Ru1 71.4(5)
C22 C21 Ru1 70.7(4)
C20 C21 H21 120.0
C22 C21 H21 120.0
Ru1 C21 H21 130.5
C23 C22 C21 120.0
C23 C22 Ru1 70.9(4)
C21 C22 Ru1 71.4(4)
C23 C22 H22 120.0
C21 C22 H22 120.0
Ru1 C22 H22 130.2
C24 C23 C22 120.0
C24 C23 C27 118.7(9)
C22 C23 C27 121.3(9)
C24 C23 Ru1 71.3(4)
C22 C23 Ru1 71.1(3)
C27 C23 Ru1 128.2(8)
C23 C24 C25 120.0
C23 C24 Ru1 70.7(4)
C25 C24 Ru1 71.5(5)
C23 C24 H24 120.0
C25 C24 H24 120.0
Ru1 C24 H24 130.4
C24 C25 C20 120.0
C24 C25 Ru1 70.7(4)
C20 C25 Ru1 71.2(4)
C24 C25 H25 120.0
C20 C25 H25 120.0
Ru1 C25 H25 130.7
C29 C27 C28 111.9(9)
C29 C27 C23 116.6(12)
C28 C27 C23 111.4(12)
C29 C27 H27 105.3
C28 C27 H27 105.3
C23 C27 H27 105.3
C21A C20A C25A 120.0
C21A C20A C26A 117.9(14)
C25A C20A C26A 122.1(14)
C21A C20A Ru1 72.3(4)
C25A C20A Ru1 71.2(4)
C26A C20A Ru1 126.7(14)
C20A C21A C22A 120.0
C20A C21A Ru1 71.9(5)
C22A C21A Ru1 71.5(5)
C20A C21A H21A 120.0
C22A C21A H21A 120.0
Ru1 C21A H21A 128.9
C23A C22A C21A 120.0
C23A C22A Ru1 71.2(4)
C21A C22A Ru1 72.6(5)
C23A C22A H22A 120.0
C21A C22A H22A 120.0
Ru1 C22A H22A 128.5
C24A C23A C22A 120.0
C24A C23A C27A 122.7(9)
C22A C23A C27A 116.6(9)
C24A C23A Ru1 71.6(5)
C22A C23A Ru1 72.6(4)
C27A C23A Ru1 136.0(8)
C23A C24A C25A 120.0
C23A C24A Ru1 72.0(4)
C25A C24A Ru1 72.4(5)
C23A C24A H24A 120.0
C25A C24A H24A 120.0
Ru1 C24A H24A 127.7
C24A C25A C20A 120.0
C24A C25A Ru1 71.3(4)
C20A C25A Ru1 72.7(4)
C24A C25A H25A 120.0
C20A C25A H25A 120.0
Ru1 C25A H25A 128.2
C20A C26A H26A 109.5
C20A C26A H26B 109.5
H26A C26A H26B 109.5
C20A C26A H26C 109.5
H26A C26A H26C 109.5
H26B C26A H26C 109.5
C29A C27A C28A 111.9(9)
C29A C27A C23A 112.0(12)
C28A C27A C23A 108.7(12)
C29A C27A H27A 108.0
C28A C27A H27A 108.0
C23A C27A H27A 108.0
C27A C28A H28A 109.5
C27A C28A H28B 109.5
H28A C28A H28B 109.5
C27A C28A H28C 109.5
H28A C28A H28C 109.5
H28B C28A H28C 109.5
C27A C29A H29A 109.5
C27A C29A H29B 109.5
H29A C29A H29B 109.5
C27A C29A H29C 109.5
H29A C29A H29C 109.5
H29B C29A H29C 109.5
C30 O1 H1A 109.5
O1 C30 H30A 109.5
O1 C30 H30B 109.5
H30A C30 H30B 109.5
O1 C30 H30C 109.5
H30A C30 H30C 109.5
H30B C30 H30C 109.5
H2A O2 H2B 106.1
H3A O3 H3B 126.2
H3A O3 H4A 62.7
H3B O3 H4A 74.7
H3A O3 H4B 71.2
H3B O3 H4B 119.9
H4A O3 H4B 66.1
H3A O4 H4A 66.1
H3A O4 H4B 51.6
H4A O4 H4B 110.7

loop_
_geom_bond_atom_site_label_1
_geom_bond_atom_site_label_2
_geom_bond_distance
Ru1 N12 2.079(5)
Ru1 N15 2.090(5)
Ru1 C23 2.134(10)
Ru1 C22 2.136(9)
Ru1 C24 2.142(12)
Ru1 C21 2.145(11)
Ru1 C25 2.152(15)
Ru1 C20 2.153(15)
Ru1 C24A 2.223(14)
Ru1 C23A 2.227(11)
Ru1 C25A 2.237(17)
Ru1 C22A 2.246(10)
C1 C2 1.372(8)
C1 C11B 1.401(8)
C1 H1 0.9500
C2 C3 1.405(8)
C2 N12 1.444(7)
C3 C4 1.376(8)
C3 H3 0.9500
C4 C4A 1.381(9)
C4 H4 0.9500
C4A N5 1.375(7)
C4A C11B 1.442(8)
N5 C6 1.309(9)
C6 C6A 1.394(9)
C6 H6 0.9500
C6A C11A 1.422(8)
C6A C6B 1.444(9)
C6B C10A 1.408(10)
C6B C7 1.416(10)
C7 C8 1.379(11)
C7 H7 0.9500
C8 C9 1.351(12)
C8 H8 0.9500
C9 C10 1.401(11)
C9 H9 0.9500
C10 C10A 1.376(10)
C10 H10 0.9500
C10A N11 1.402(8)
N11 C11A 1.352(8)
N11 H11 0.8800
C11A C11B 1.403(9)
N12 C13 1.256(7)
C13 C14 1.461(8)
C13 H13 0.9500
C14 N15 1.341(8)
C14 C19 1.374(8)
N15 C16 1.345(7)
C16 C17 1.373(8)
C16 H16 0.9500
C17 C18 1.355(9)
C17 H17 0.9500
C18 C19 1.394(9)
C18 H18 0.9500
C19 H19 0.9500
C20 C21 1.3900
C20 C25 1.3900
C20 C26 1.556(10)
C21 C22 1.3900
C21 H21 0.9500
C22 C23 1.3900
C22 H22 0.9500
C23 C24 1.3900
C23 C27 1.560(13)
C24 C25 1.3900
C24 H24 0.9500
C25 H25 0.9500
C26 H26D 0.9800
C26 H26E 0.9800
C26 H26F 0.9800
C27 C29 1.499(15)
C27 C28 1.513(16)
C27 H27 1.0000
C28 H28D 0.9800
C28 H28E 0.9800
C28 H28F 0.9800
C29 H29D 0.9800
C29 H29E 0.9800
C29 H29F 0.9800
C20A C21A 1.3900
C20A C25A 1.3900
C20A C26A 1.557(10)
C21A C22A 1.3900
C21A H21A 0.9500
C22A C23A 1.3900
C22A H22A 0.9500
C23A C24A 1.3900
C23A C27A 1.546(14)
C24A C25A 1.3900
C24A H24A 0.9500
C25A H25A 0.9500
C26A H26A 0.9800
C26A H26B 0.9800
C26A H26C 0.9800
C27A C29A 1.499(15)
C27A C28A 1.513(16)
C27A H27A 1.0000
C28A H28A 0.9800
C28A H28B 0.9800
C28A H28C 0.9800
C29A H29A 0.9800
C29A H29B 0.9800
C29A H29C 0.9800
O1 C30 1.432(11)
O1 H1A 0.8400
C30 H30A 0.9800
C30 H30B 0.9800
C30 H30C 0.9800
O2 H2A 0.8700
O2 H2B 0.8701
O3 H3A 0.8963
O3 H3B 0.8913
O4 H4A 0.8764
O4 H4B 0.7983

loop_
_geom_torsion_atom_site_label_1
_geom_torsion_atom_site_label_2
_geom_torsion_atom_site_label_3
_geom_torsion_atom_site_label_4
_geom_torsion
C11B C1 C2 C3 1.8(9)
C11B C1 C2 N12 -178.1(5)
C1 C2 C3 C4 0.1(9)
N12 C2 C3 C4 -180.0(5)
C2 C3 C4 C4A -3.0(9)
C3 C4 C4A N5 -178.5(6)
C3 C4 C4A C11B 3.9(9)
C4 C4A N5 C6 179.0(6)
C11B C4A N5 C6 -3.5(9)
C4A N5 C6 C6A 1.7(10)
N5 C6 C6A C11A 2.1(10)
N5 C6 C6A C6B 177.0(7)
C6 C6A C6B C10A -174.1(7)
C11A C6A C6B C10A 1.2(7)
C6 C6A C6B C7 7.7(13)
C11A C6A C6B C7 -176.9(7)
C10A C6B C7 C8 1.1(10)
C6A C6B C7 C8 179.1(7)
C6B C7 C8 C9 0.8(11)
C7 C8 C9 C10 -1.6(12)
C8 C9 C10 C10A 0.3(11)
C9 C10 C10A N11 -178.9(6)
C9 C10 C10A C6B 1.7(10)
C7 C6B C10A C10 -2.4(10)
C6A C6B C10A C10 179.1(6)
C7 C6B C10A N11 178.1(6)
C6A C6B C10A N11 -0.4(7)
C10 C10A N11 C11A 180.0(7)
C6B C10A N11 C11A -0.6(7)
C10A N11 C11A C11B -179.8(6)
C10A N11 C11A C6A 1.4(7)
C6 C6A C11A N11 174.7(6)
C6B C6A C11A N11 -1.6(7)
C6 C6A C11A C11B -4.2(9)
C6B C6A C11A C11B 179.5(5)
C2 C1 C11B C11A 178.4(6)
C2 C1 C11B C4A -0.9(9)
N11 C11A C11B C1 4.6(10)
C6A C11A C11B C1 -176.7(6)
N11 C11A C11B C4A -176.1(6)
C6A C11A C11B C4A 2.6(8)
N5 C4A C11B C1 -179.4(6)
C4 C4A C11B C1 -1.9(9)
N5 C4A C11B C11A 1.3(9)
C4 C4A C11B C11A 178.8(5)
C1 C2 N12 C13 -52.8(8)
C3 C2 N12 C13 127.3(6)
C1 C2 N12 Ru1 127.4(5)
C3 C2 N12 Ru1 -52.5(7)
N15 Ru1 N12 C13 -0.3(4)
C23 Ru1 N12 C13 108.5(5)
C22 Ru1 N12 C13 81.2(6)
C24 Ru1 N12 C13 146.4(6)
C21 Ru1 N12 C13 80.6(10)
C25 Ru1 N12 C13 176.4(5)
C20 Ru1 N12 C13 -173.7(7)
C24A Ru1 N12 C13 145.3(6)
C23A Ru1 N12 C13 109.0(6)
C25A Ru1 N12 C13 178.4(5)
C22A Ru1 N12 C13 83.1(6)
N15 Ru1 N12 C2 179.6(5)
C23 Ru1 N12 C2 -71.6(5)
C22 Ru1 N12 C2 -98.9(5)
C24 Ru1 N12 C2 -33.8(6)
C21 Ru1 N12 C2 -99.6(9)
C25 Ru1 N12 C2 -3.7(6)
C20 Ru1 N12 C2 6.2(9)
C24A Ru1 N12 C2 -34.9(6)
C23A Ru1 N12 C2 -71.1(6)
C25A Ru1 N12 C2 -1.7(6)
C22A Ru1 N12 C2 -97.1(6)
C2 N12 C13 C14 -179.0(5)
Ru1 N12 C13 C14 0.9(7)
N12 C13 C14 N15 -1.2(8)
N12 C13 C14 C19 174.7(6)
C19 C14 N15 C16 -0.1(9)
C13 C14 N15 C16 175.9(5)
C19 C14 N15 Ru1 -175.1(5)
C13 C14 N15 Ru1 0.9(7)
N12 Ru1 N15 C14 -0.4(4)
C23 Ru1 N15 C14 -89.8(5)
C22 Ru1 N15 C14 -123.5(5)
C24 Ru1 N15 C14 -72.1(6)
C21 Ru1 N15 C14 -160.4(4)
C25 Ru1 N15 C14 -165.7(16)
C20 Ru1 N15 C14 175.5(5)
C24A Ru1 N15 C14 -82.6(7)
C23A Ru1 N15 C14 -101.5(5)
C25A Ru1 N15 C14 -174.2(19)
C22A Ru1 N15 C14 -134.5(5)
N12 Ru1 N15 C16 -175.0(5)
C23 Ru1 N15 C16 95.6(5)
C22 Ru1 N15 C16 61.9(5)
C24 Ru1 N15 C16 113.3(6)
C21 Ru1 N15 C16 25.1(5)
C25 Ru1 N15 C16 19.7(18)
C20 Ru1 N15 C16 1.0(7)
C24A Ru1 N15 C16 102.8(7)
C23A Ru1 N15 C16 84.0(5)
C25A Ru1 N15 C16 11(2)
C22A Ru1 N15 C16 50.9(5)
C14 N15 C16 C17 -0.8(8)
Ru1 N15 C16 C17 173.6(4)
N15 C16 C17 C18 0.8(9)
C16 C17 C18 C19 0.2(9)
N15 C14 C19 C18 1.1(9)
C13 C14 C19 C18 -174.5(6)
C17 C18 C19 C14 -1.1(9)
N12 Ru1 C20 C21 -147.5(6)
N15 Ru1 C20 C21 41.1(4)
C23 Ru1 C20 C21 -66.5(3)
C22 Ru1 C20 C21 -29.13(16)
C24 Ru1 C20 C21 -103.7(3)
C25 Ru1 C20 C21 -132.73(19)
C24A Ru1 C20 C21 -100.4(6)
C23A Ru1 C20 C21 -61.5(5)
C25A Ru1 C20 C21 -135.8(9)
C22A Ru1 C20 C21 -23.8(5)
N12 Ru1 C20 C25 -14.7(7)
N15 Ru1 C20 C25 173.8(5)
C23 Ru1 C20 C25 66.3(3)
C22 Ru1 C20 C25 103.6(3)
C24 Ru1 C20 C25 29.01(15)
C21 Ru1 C20 C25 132.73(19)
C24A Ru1 C20 C25 32.3(6)
C23A Ru1 C20 C25 71.2(5)
C25A Ru1 C20 C25 -3.1(9)
C22A Ru1 C20 C25 108.9(5)
N12 Ru1 C20 C26 98.0(16)
N15 Ru1 C20 C26 -73.5(15)
C23 Ru1 C20 C26 179.0(15)
C22 Ru1 C20 C26 -143.7(15)
C24 Ru1 C20 C26 141.7(16)
C21 Ru1 C20 C26 -114.5(15)
C25 Ru1 C20 C26 112.7(16)
C24A Ru1 C20 C26 145.1(15)
C23A Ru1 C20 C26 -176.1(16)
C25A Ru1 C20 C26 109.7(16)
C22A Ru1 C20 C26 -138.4(16)
C25 C20 C21 C22 0.0
C26 C20 C21 C22 178.8(15)
Ru1 C20 C21 C22 53.4(3)
C25 C20 C21 Ru1 -53.4(3)
C26 C20 C21 Ru1 125.5(14)
N12 Ru1 C21 C20 133.5(10)
N15 Ru1 C21 C20 -149.9(4)
C23 Ru1 C21 C20 103.3(3)
C22 Ru1 C21 C20 132.6(2)
C24 Ru1 C21 C20 66.0(4)
C25 Ru1 C21 C20 28.93(18)
C24A Ru1 C21 C20 65.1(6)
C23A Ru1 C21 C20 100.5(6)
C25A Ru1 C21 C20 27.3(7)
C22A Ru1 C21 C20 129.4(10)
N12 Ru1 C21 C22 0.9(9)
N15 Ru1 C21 C22 77.5(3)
C23 Ru1 C21 C22 -29.26(19)
C24 Ru1 C21 C22 -66.6(3)
C25 Ru1 C21 C22 -103.6(3)
C20 Ru1 C21 C22 -132.6(2)
C24A Ru1 C21 C22 -67.4(6)
C23A Ru1 C21 C22 -32.1(6)
C25A Ru1 C21 C22 -105.3(6)
C22A Ru1 C21 C22 -3.2(11)
C20 C21 C22 C23 0.0
Ru1 C21 C22 C23 53.7(4)
C20 C21 C22 Ru1 -53.7(4)
N12 Ru1 C22 C23 48.0(4)
N15 Ru1 C22 C23 121.7(3)
C24 Ru1 C22 C23 -29.23(17)
C21 Ru1 C22 C23 -132.4(3)
C25 Ru1 C22 C23 -66.4(3)
C20 Ru1 C22 C23 -103.4(3)
C24A Ru1 C22 C23 -34.0(7)
C23A Ru1 C22 C23 -14.8(9)
C25A Ru1 C22 C23 -66.9(6)
C22A Ru1 C22 C23 -126(2)
N12 Ru1 C22 C21 -179.6(4)
N15 Ru1 C22 C21 -105.9(3)
C23 Ru1 C22 C21 132.4(3)
C24 Ru1 C22 C21 103.2(4)
C25 Ru1 C22 C21 66.0(3)
C20 Ru1 C22 C21 29.01(16)
C24A Ru1 C22 C21 98.4(6)
C23A Ru1 C22 C21 117.6(8)
C25A Ru1 C22 C21 65.5(6)
C22A Ru1 C22 C21 7(2)
C21 C22 C23 C24 0.0
Ru1 C22 C23 C24 53.9(5)
C21 C22 C23 C27 -177.8(11)
Ru1 C22 C23 C27 -123.9(10)
C21 C22 C23 Ru1 -53.9(5)
N12 Ru1 C23 C24 86.7(4)
N15 Ru1 C23 C24 163.3(4)
C22 Ru1 C23 C24 -132.4(3)
C21 Ru1 C23 C24 -103.2(4)
C25 Ru1 C23 C24 -29.07(15)
C20 Ru1 C23 C24 -66.1(3)
C24A Ru1 C23 C24 -9.8(9)
C23A Ru1 C23 C24 -91(3)
C25A Ru1 C23 C24 -28.3(7)
C22A Ru1 C23 C24 -118.8(5)
N12 Ru1 C23 C22 -140.9(3)
N15 Ru1 C23 C22 -64.3(3)
C24 Ru1 C23 C22 132.4(3)
C21 Ru1 C23 C22 29.19(17)
C25 Ru1 C23 C22 103.3(3)
C20 Ru1 C23 C22 66.3(3)
C24A Ru1 C23 C22 122.5(8)
C23A Ru1 C23 C22 42(3)
C25A Ru1 C23 C22 104.1(6)
C22A Ru1 C23 C22 13.5(6)
N12 Ru1 C23 C27 -25.5(10)
N15 Ru1 C23 C27 51.1(10)
C22 Ru1 C23 C27 115.4(11)
C24 Ru1 C23 C27 -112.2(12)
C21 Ru1 C23 C27 144.6(11)
C25 Ru1 C23 C27 -141.3(12)
C20 Ru1 C23 C27 -178.3(11)
C24A Ru1 C23 C27 -122.0(12)
C23A Ru1 C23 C27 157(4)
C25A Ru1 C23 C27 -140.5(11)
C22A Ru1 C23 C27 128.9(14)
C22 C23 C24 C25 0.0
C27 C23 C24 C25 177.9(11)
Ru1 C23 C24 C25 53.8(4)
C22 C23 C24 Ru1 -53.8(4)
C27 C23 C24 Ru1 124.1(9)
N12 Ru1 C24 C23 -95.0(3)
N15 Ru1 C24 C23 -27.9(6)
C22 Ru1 C24 C23 29.27(19)
C21 Ru1 C24 C23 66.6(3)
C25 Ru1 C24 C23 132.51(19)
C20 Ru1 C24 C23 103.6(2)
C24A Ru1 C24 C23 74(6)
C23A Ru1 C24 C23 17.8(6)
C25A Ru1 C24 C23 134.9(9)
C22A Ru1 C24 C23 41.8(4)
N12 Ru1 C24 C25 132.5(4)
N15 Ru1 C24 C25 -160.4(7)
C23 Ru1 C24 C25 -132.51(19)
C22 Ru1 C24 C25 -103.2(3)
C21 Ru1 C24 C25 -66.0(4)
C20 Ru1 C24 C25 -28.94(17)
C24A Ru1 C24 C25 -58(6)
C23A Ru1 C24 C25 -114.7(6)
C25A Ru1 C24 C25 2.4(10)
C22A Ru1 C24 C25 -90.7(4)
C23 C24 C25 C20 0.0
Ru1 C24 C25 C20 53.5(3)
C23 C24 C25 Ru1 -53.5(3)
C21 C20 C25 C24 0.0
C26 C20 C25 C24 -178.8(15)
Ru1 C20 C25 C24 -53.2(3)
C21 C20 C25 Ru1 53.2(3)
C26 C20 C25 Ru1 -125.6(14)
N12 Ru1 C25 C24 -54.8(4)
N15 Ru1 C25 C24 109.4(18)
C23 Ru1 C25 C24 29.18(16)
C22 Ru1 C25 C24 66.5(3)
C21 Ru1 C25 C24 103.7(3)
C20 Ru1 C25 C24 132.70(17)
C24A Ru1 C25 C24 9.0(8)
C23A Ru1 C25 C24 40.2(4)
C25A Ru1 C25 C24 -128(23)
C22A Ru1 C25 C24 77.1(4)
N12 Ru1 C25 C20 172.5(3)
N15 Ru1 C25 C20 -23.3(18)
C23 Ru1 C25 C20 -103.5(2)
C22 Ru1 C25 C20 -66.2(3)
C24 Ru1 C25 C20 -132.70(17)
C21 Ru1 C25 C20 -28.97(17)
C24A Ru1 C25 C20 -123.7(8)
C23A Ru1 C25 C20 -92.5(4)
C25A Ru1 C25 C20 99(23)
C22A Ru1 C25 C20 -55.6(4)
C24 C23 C27 C29 -161.5(11)
C22 C23 C27 C29 16.3(17)
Ru1 C23 C27 C29 -73.4(16)
C24 C23 C27 C28 68.5(14)
C22 C23 C27 C28 -113.6(11)
Ru1 C23 C27 C28 156.6(9)
N12 Ru1 C20A C21A -162.8(6)
N15 Ru1 C20A C21A 42.2(5)
C23 Ru1 C20A C21A -71.0(5)
C22 Ru1 C20A C21A -34.1(5)
C24 Ru1 C20A C21A -106.1(5)
C21 Ru1 C20A C21A -8.5(6)
C25 Ru1 C20A C21A -128.3(9)
C20 Ru1 C20A C21A -31(5)
C24A Ru1 C20A C21A -102.1(3)
C23A Ru1 C20A C21A -65.4(3)
C25A Ru1 C20A C21A -131.5(2)
C22A Ru1 C20A C21A -29.03(17)
N12 Ru1 C20A C25A -31.3(6)
N15 Ru1 C20A C25A 173.8(5)
C23 Ru1 C20A C25A 60.5(5)
C22 Ru1 C20A C25A 97.5(5)
C24 Ru1 C20A C25A 25.4(6)
C21 Ru1 C20A C25A 123.0(7)
C25 Ru1 C20A C25A 3.2(9)
C20 Ru1 C20A C25A 101(5)
C24A Ru1 C20A C25A 29.46(17)
C23A Ru1 C20A C25A 66.1(3)
C22A Ru1 C20A C25A 102.5(3)
N12 Ru1 C20A C26A 85.3(18)
N15 Ru1 C20A C26A -69.7(17)
C23 Ru1 C20A C26A 177.1(17)
C22 Ru1 C20A C26A -146.0(17)
C24 Ru1 C20A C26A 142.0(17)
C21 Ru1 C20A C26A -120.4(19)
C25 Ru1 C20A C26A 119.8(19)
C20 Ru1 C20A C26A -143(6)
C24A Ru1 C20A C26A 146.0(17)
C23A Ru1 C20A C26A -177.3(17)
C25A Ru1 C20A C26A 116.5(18)
C22A Ru1 C20A C26A -141.0(17)
C25A C20A C21A C22A 0.0
C26A C20A C21A C22A 177.6(17)
Ru1 C20A C21A C22A 54.9(4)
C25A C20A C21A Ru1 -54.9(4)
C26A C20A C21A Ru1 122.7(16)
N12 Ru1 C21A C20A 119.4(19)
N15 Ru1 C21A C20A -149.9(4)
C23 Ru1 C21A C20A 103.5(5)
C22 Ru1 C21A C20A 132.9(6)
C24 Ru1 C21A C20A 65.4(6)
C21 Ru1 C21A C20A 144(3)
C25 Ru1 C21A C20A 31.0(7)
C20 Ru1 C21A C20A 7.5(11)
C24A Ru1 C21A C20A 65.7(4)
C23A Ru1 C21A C20A 102.3(4)
C25A Ru1 C21A C20A 29.15(19)
C22A Ru1 C21A C20A 131.6(2)
N12 Ru1 C21A C22A -12.2(18)
N15 Ru1 C21A C22A 78.5(4)
C23 Ru1 C21A C22A -28.2(6)
C22 Ru1 C21A C22A 1.3(7)
C24 Ru1 C21A C22A -66.2(6)
C21 Ru1 C21A C22A 12(3)
C25 Ru1 C21A C22A -100.6(6)
C20 Ru1 C21A C22A -124.1(10)
C24A Ru1 C21A C22A -66.0(3)
C23A Ru1 C21A C22A -29.3(2)
C25A Ru1 C21A C22A -102.5(3)
C20A C21A C22A C23A 0.0
Ru1 C21A C22A C23A 55.1(5)
C20A C21A C22A Ru1 -55.1(5)
N12 Ru1 C22A C23A 45.6(4)
N15 Ru1 C22A C23A 121.0(4)
C23 Ru1 C22A C23A 8.9(8)
C22 Ru1 C22A C23A 53(2)
C24 Ru1 C22A C23A -26.0(7)
C21 Ru1 C22A C23A -136.3(10)
C25 Ru1 C22A C23A -65.3(7)
C20 Ru1 C22A C23A -102.1(6)
C24A Ru1 C22A C23A -29.57(18)
C25A Ru1 C22A C23A -66.2(3)
N12 Ru1 C22A C21A 177.0(5)
N15 Ru1 C22A C21A -107.7(4)
C23 Ru1 C22A C21A 140.3(7)
C22 Ru1 C22A C21A -175(2)
C24 Ru1 C22A C21A 105.4(6)
C21 Ru1 C22A C21A -4.9(11)
C25 Ru1 C22A C21A 66.0(6)
C20 Ru1 C22A C21A 29.2(7)
C24A Ru1 C22A C21A 101.8(4)
C23A Ru1 C22A C21A 131.4(3)
C25A Ru1 C22A C21A 65.2(4)
C21A C22A C23A C24A 0.0
Ru1 C22A C23A C24A 55.8(5)
C21A C22A C23A C27A 170.8(11)
Ru1 C22A C23A C27A -133.4(10)
C21A C22A C23A Ru1 -55.8(5)
N12 Ru1 C23A C24A 81.2(4)
N15 Ru1 C23A C24A 162.0(5)
C23 Ru1 C23A C24A 84(3)
C22 Ru1 C23A C24A -150.0(7)
C24 Ru1 C23A C24A 8.5(11)
C21 Ru1 C23A C24A -109.9(5)
C25 Ru1 C23A C24A -29.9(8)
C20 Ru1 C23A C24A -70.3(6)
C25A Ru1 C23A C24A -29.53(16)
C22A Ru1 C23A C24A -131.0(3)
N12 Ru1 C23A C22A -147.8(3)
N15 Ru1 C23A C22A -67.0(4)
C23 Ru1 C23A C22A -145(3)
C22 Ru1 C23A C22A -19.0(7)
C24 Ru1 C23A C22A 139.5(9)
C21 Ru1 C23A C22A 21.1(5)
C25 Ru1 C23A C22A 101.1(6)
C20 Ru1 C23A C22A 60.7(5)
C24A Ru1 C23A C22A 131.0(3)
C25A Ru1 C23A C22A 101.5(3)
N12 Ru1 C23A C27A -37.1(13)
N15 Ru1 C23A C27A 43.7(13)
C23 Ru1 C23A C27A -34(3)
C22 Ru1 C23A C27A 91.6(15)
C24 Ru1 C23A C27A -109.8(14)
C21 Ru1 C23A C27A 131.8(14)
C25 Ru1 C23A C27A -148.3(13)
C20 Ru1 C23A C27A 171.4(14)
C24A Ru1 C23A C27A -118.4(14)
C25A Ru1 C23A C27A -147.9(13)
C22A Ru1 C23A C27A 110.6(13)
C22A C23A C24A C25A 0.0
C27A C23A C24A C25A -170.2(11)
Ru1 C23A C24A C25A 56.3(5)
C22A C23A C24A Ru1 -56.3(5)
C27A C23A C24A Ru1 133.5(10)
N12 Ru1 C24A C23A -106.0(4)
N15 Ru1 C24A C23A -30.3(7)
C23 Ru1 C24A C23A -18.9(6)
C22 Ru1 C24A C23A 16.3(4)
C24 Ru1 C24A C23A -117(7)
C21 Ru1 C24A C23A 55.3(4)
C25 Ru1 C24A C23A 128.7(10)
C20 Ru1 C24A C23A 93.9(5)
C25A Ru1 C24A C23A 130.9(2)
C22A Ru1 C24A C23A 29.4(2)
N12 Ru1 C24A C25A 123.1(4)
N15 Ru1 C24A C25A -161.2(8)
C23 Ru1 C24A C25A -149.8(6)
C22 Ru1 C24A C25A -114.6(4)
C24 Ru1 C24A C25A 112(7)
C21 Ru1 C24A C25A -75.6(4)
C25 Ru1 C24A C25A -2.2(11)
C20 Ru1 C24A C25A -37.0(6)
C23A Ru1 C24A C25A -130.9(2)
C22A Ru1 C24A C25A -101.5(3)
C23A C24A C25A C20A 0.0
Ru1 C24A C25A C20A 56.1(4)
C23A C24A C25A Ru1 -56.1(4)
C21A C20A C25A C24A 0.0
C26A C20A C25A C24A -177.5(18)
Ru1 C20A C25A C24A -55.4(4)
C21A C20A C25A Ru1 55.4(4)
C26A C20A C25A Ru1 -122.1(17)
N12 Ru1 C25A C24A -66.4(4)
N15 Ru1 C25A C24A 107(2)
C23 Ru1 C25A C24A 18.7(5)
C22 Ru1 C25A C24A 55.7(4)
C24 Ru1 C25A C24A -8.9(7)
C21 Ru1 C25A C24A 92.3(4)
C25 Ru1 C25A C24A 41(23)
C20 Ru1 C25A C24A 119.5(8)
C23A Ru1 C25A C24A 29.59(17)
C22A Ru1 C25A C24A 66.1(3)
N12 Ru1 C25A C20A 162.4(4)
N15 Ru1 C25A C20A -24(2)
C23 Ru1 C25A C20A -112.5(4)
C22 Ru1 C25A C20A -75.5(4)
C24 Ru1 C25A C20A -140.1(7)
C21 Ru1 C25A C20A -38.8(4)
C25 Ru1 C25A C20A -90(23)
C20 Ru1 C25A C20A -11.7(8)
C24A Ru1 C25A C20A -131.17(19)
C23A Ru1 C25A C20A -101.6(3)
C22A Ru1 C25A C20A -65.1(3)
C24A C23A C27A C29A -46.5(15)
C22A C23A C27A C29A 142.9(10)
Ru1 C23A C27A C29A 50.7(17)
C24A C23A C27A C28A 77.6(13)
C22A C23A C27A C28A -93.0(12)
Ru1 C23A C27A C28A 174.8(10)
